data_7027983
loop_
_publ_author_name
'Buntem, Radchada'
'Lewis, Jack'
'Morewood, Catherine A.'
'Raithby, Paul R.'
'Ramirez de Arellano, M. Carmen'
'Shields, Gregory P.'

_publ_section_title
;
 Use of the monocationic fragment [Ru(\h5-C5H5)(MeCN)3]+ as a capping
 reagent in the synthesis of mixed-metal clusters: synthesis and
 structural characterisation of [Os3RuH(CO)11(\h5-C5H5)] and
 [Os3Ru2(CO)9(\m3-CO)2(\h5-C5H5)2]
;
_journal_issue 7
_journal_name_full 'Journal of the Chemical Society, Dalton Transactions'
_journal_page_first 1091
_journal_paper_doi 10.1039/a708714d
_journal_year 1998
_chemical_formula_sum 'C16 H6 O11 Os3 Ru'
_chemical_formula_weight 1045.88
_chemical_name_systematic
;
 ?
;
_space_group_IT_number 19
_symmetry_cell_setting orthorhombic
_symmetry_space_group_name_Hall 'P 2ac 2ab'
_symmetry_space_group_name_H-M 'P 21 21 21'
_atom_sites_solution_hydrogens geom
_atom_sites_solution_primary direct
_atom_sites_solution_secondary difmap
_audit_creation_method SHELXL
_cell_angle_alpha 90.00
_cell_angle_beta 90.00
_cell_angle_gamma 90.00
_cell_formula_units_Z 8
_cell_length_a 8.718(2)
_cell_length_b 14.026(3)
_cell_length_c 33.224(7)
_cell_measurement_reflns_used 32
_cell_measurement_temperature 293(2)
_cell_measurement_theta_max 25
_cell_measurement_theta_min 20
_cell_volume 4062.6(15)
_computing_cell_refinement 'Siemens P3'
_computing_data_collection 'Siemens P3'
_computing_data_reduction 'Siemens XDISK'
_computing_molecular_graphics Shelxtl-Plus
_computing_publication_material Shelxl-92
_computing_structure_refinement 'SHELXL-92 (Sheldrick, 1993)'
_computing_structure_solution 'SHELXS-86 (Sheldrick, 1990)'
_diffrn_ambient_temperature 293(2)
_diffrn_measurement_device 'Siemens R3mV'
_diffrn_measurement_method omega
_diffrn_radiation_monochromator graphite
_diffrn_radiation_source 'fine-focus sealed tube'
_diffrn_radiation_type MoK\a
_diffrn_radiation_wavelength 0.71073
_diffrn_reflns_av_R_equivalents 0.0592
_diffrn_reflns_av_sigmaI/netI 0.0633
_diffrn_reflns_limit_h_max 9
_diffrn_reflns_limit_h_min -9
_diffrn_reflns_limit_k_max 15
_diffrn_reflns_limit_k_min -15
_diffrn_reflns_limit_l_max 35
_diffrn_reflns_limit_l_min -35
_diffrn_reflns_number 6292
_diffrn_reflns_theta_max 22.55
_diffrn_reflns_theta_min 2.64
_diffrn_standards_interval_count 100
_diffrn_standards_number 3
_exptl_absorpt_coefficient_mu 19.492
_exptl_absorpt_correction_T_max 0.047
_exptl_absorpt_correction_T_min 0.164
_exptl_absorpt_correction_type Semiempirical
_exptl_crystal_colour red
_exptl_crystal_density_diffrn 3.420
_exptl_crystal_description block
_exptl_crystal_F_000 3696
_exptl_crystal_size_max 0.48
_exptl_crystal_size_mid 0.46
_exptl_crystal_size_min 0.32
_refine_diff_density_max 2.142
_refine_diff_density_min -2.181
_refine_diff_density_rms 0.368
_refine_ls_abs_structure_details 'Flack H D (1983), Acta Cryst. A39, 876-881'
_refine_ls_abs_structure_Flack 0.22(2)
_refine_ls_extinction_method none
_refine_ls_goodness_of_fit_all 1.048
_refine_ls_goodness_of_fit_obs 1.032
_refine_ls_matrix_type full
_refine_ls_number_parameters 399
_refine_ls_number_reflns 5314
_refine_ls_number_restraints 0
_refine_ls_restrained_S_all 1.125
_refine_ls_restrained_S_obs 1.032
_refine_ls_R_factor_all 0.0732
_refine_ls_R_factor_obs 0.0546
_refine_ls_shift/esd_max 0.000
_refine_ls_shift/esd_mean 0.000
_refine_ls_structure_factor_coef Fsqd
_refine_ls_weighting_details 'w=1/[\s^2^(Fo^2^)+(0.0700P)^2^+166.4709P] where P=(Fo^2^+2Fc^2^)/3'
_refine_ls_weighting_scheme calc
_refine_ls_wR_factor_all 0.1503
_refine_ls_wR_factor_obs 0.1261
_reflns_number_observed 4498
_reflns_number_total 5329
_reflns_observed_criterion >2sigma(I)
_cod_data_source_file d708714sup1.cif
_cod_data_source_block cam15
_cod_depositor_comments
;
The following automatic conversions were performed:

'_refine_ls_weighting_scheme' value 'calc
w=1/[\s^2^(Fo^2^)+(0.0700P)^2^+166.4709P] where P=(Fo^2^+2Fc^2^)/3'
was changed to 'calc'. New tag '_refine_ls_weighting_details' was
created. The value of the new tag was set to
'w=1/[\s^2^(Fo^2^)+(0.0700P)^2^+166.4709P] where P=(Fo^2^+2Fc^2^)/3'.

Automatic conversion script
Id: cif_fix_values 3143 2015-03-26 13:38:13Z robertas 
;
_cod_original_sg_symbol_H-M P2(1)2(1)2(1)
_cod_database_code 7027983

loop_
_symmetry_equiv_pos_as_xyz
'x, y, z'
'-x+1/2, -y, z+1/2'
'-x, y+1/2, -z+1/2'
'x+1/2, -y+1/2, -z'

loop_
_atom_site_aniso_label
_atom_site_aniso_U_11
_atom_site_aniso_U_22
_atom_site_aniso_U_33
_atom_site_aniso_U_23
_atom_site_aniso_U_13
_atom_site_aniso_U_12
Os1 0.0304(7) 0.0309(7) 0.0285(8) -0.0002(6) 0.0012(6) 0.0079(6)
Os2 0.0284(7) 0.0337(7) 0.0384(8) -0.0036(6) -0.0034(7) 0.0037(6)
Os3 0.0360(7) 0.0338(7) 0.0277(7) 0.0014(6) 0.0064(6) 0.0023(6)
Ru 0.0283(14) 0.0287(13) 0.029(2) -0.0002(11) -0.0008(13) 0.0022(12)
O11 0.058(17) 0.065(16) 0.052(18) 0.003(14) 0.022(15) -0.002(15)
O12 0.088(22) 0.045(14) 0.046(17) 0.003(13) 0.034(16) -0.021(15)
O13 0.057(18) 0.115(25) 0.039(17) 0.023(17) -0.010(15) 0.028(17)
O14 0.090(23) 0.074(18) 0.032(17) 0.002(14) -0.009(17) 0.011(17)
O21 0.119(28) 0.084(19) 0.015(14) 0.003(13) -0.037(16) 0.023(20)
O22 0.050(17) 0.062(17) 0.097(25) -0.014(17) 0.033(18) 0.022(15)
O23 0.086(24) 0.080(20) 0.071(24) -0.013(17) 0.032(20) -0.048(19)
O24 0.136(30) 0.062(17) 0.026(16) 0.028(13) -0.011(18) -0.021(18)
O31 0.137(34) 0.062(18) 0.080(26) 0.006(17) 0.056(25) -0.035(21)
O32 0.077(21) 0.121(25) 0.014(14) 0.013(15) -0.007(14) -0.015(20)
O33 0.068(21) 0.069(19) 0.123(33) -0.002(20) 0.008(23) 0.006(17)
Os1' 0.0286(7) 0.0355(7) 0.0348(8) 0.0006(6) -0.0035(6) -0.0035(6)
Os2' 0.0278(7) 0.0285(6) 0.0299(8) 0.0003(6) 0.0008(6) -0.0047(5)
Os3' 0.0338(8) 0.0335(7) 0.0288(8) -0.0005(6) 0.0062(7) 0.0011(6)
Ru' 0.0303(14) 0.0253(13) 0.034(2) 0.0023(12) 0.0012(13) 0.0005(12)
O11' 0.083(22) 0.125(26) 0.031(17) -0.031(18) -0.026(16) -0.019(21)
O12' 0.087(21) 0.049(15) 0.053(19) -0.008(13) -0.004(17) 0.041(15)
O13' 0.072(20) 0.074(20) 0.099(27) 0.015(18) 0.005(20) -0.055(18)
O14' 0.125(32) 0.070(19) 0.054(22) -0.006(16) -0.028(22) -0.013(20)
O21' 0.067(20) 0.068(17) 0.071(21) 0.004(15) 0.052(18) 0.019(16)
O22' 0.050(16) 0.109(22) 0.024(15) -0.031(15) -0.008(14) 0.006(16)
O23' 0.056(17) 0.031(13) 0.083(22) -0.010(13) 0.017(16) 0.006(13)
O24' 0.093(25) 0.060(17) 0.074(24) 0.001(16) -0.004(21) -0.021(17)
O31' 0.078(20) 0.112(24) 0.014(14) 0.003(15) 0.014(14) -0.013(19)
O32' 0.086(22) 0.026(13) 0.090(23) -0.011(14) 0.018(19) 0.028(14)
O33' 0.109(27) 0.068(19) 0.090(26) 0.029(17) 0.074(23) 0.012(19)

loop_
_atom_site_label
_atom_site_type_symbol
_atom_site_fract_x
_atom_site_fract_y
_atom_site_fract_z
_atom_site_U_iso_or_equiv
_atom_site_thermal_displace_type
_atom_site_occupancy
_atom_site_calc_flag
_atom_site_refinement_flags
Os1 Os -0.0611(2) -0.07035(9) 0.66237(4) 0.0299(3) Uani 1 d .
Os2 Os -0.36802(15) 0.00908(9) 0.64703(4) 0.0335(3) Uani 1 d .
Os3 Os -0.2539(2) -0.01217(9) 0.72449(4) 0.0325(3) Uani 1 d .
Ru Ru -0.1231(3) 0.1237(2) 0.67452(8) 0.0288(6) Uani 1 d .
O11 O 0.1200(31) 0.0879(18) 0.6129(8) 0.058(7) Uani 1 d .
O12 O -0.1836(35) -0.2634(17) 0.6918(8) 0.060(8) Uani 1 d .
O13 O 0.2135(33) -0.0783(24) 0.7175(8) 0.070(9) Uani 1 d .
O14 O 0.1075(38) -0.1509(20) 0.5914(8) 0.065(8) Uani 1 d .
O21 O -0.4819(40) 0.0156(22) 0.5602(7) 0.073(10) Uani 1 d .
O22 O -0.6227(33) 0.1324(19) 0.6803(10) 0.070(9) Uani 1 d .
O23 O -0.5319(40) -0.1779(22) 0.6645(10) 0.079(10) Uani 1 d .
O24 O -0.2589(43) 0.1875(19) 0.5963(8) 0.074(10) Uani 1 d .
O31 O -0.4095(47) -0.1860(21) 0.7607(11) 0.093(13) Uani 1 d .
O32 O -0.0120(36) -0.0080(25) 0.7885(7) 0.071(9) Uani 1 d .
O33 O -0.4595(38) 0.1250(22) 0.7707(12) 0.087(11) Uani 1 d .
C11 C 0.0184(42) 0.0637(23) 0.6368(11) 0.039(9) Uiso 1 d .
C12 C -0.1384(53) -0.1867(29) 0.6840(14) 0.060(11) Uiso 1 d .
C13 C 0.1103(41) -0.0736(21) 0.6977(11) 0.032(8) Uiso 1 d .
C14 C 0.0442(49) -0.1202(27) 0.6189(14) 0.051(10) Uiso 1 d .
C21 C -0.4489(48) 0.0116(27) 0.5919(13) 0.053(10) Uiso 1 d .
C22 C -0.5300(42) 0.0862(24) 0.6687(11) 0.040(9) Uiso 1 d .
C23 C -0.4759(50) -0.1073(29) 0.6615(14) 0.055(11) Uiso 1 d .
C24 C -0.2482(45) 0.1371(25) 0.6238(12) 0.044(9) Uiso 1 d .
C31 C -0.3495(46) -0.1195(27) 0.7482(13) 0.049(10) Uiso 1 d .
C32 C -0.1069(42) -0.0117(24) 0.7668(11) 0.041(8) Uiso 1 d .
C33 C -0.3843(44) 0.0712(25) 0.7518(12) 0.042(9) Uiso 1 d .
C1 C -0.1055(42) 0.2013(23) 0.7345(12) 0.043(9) Uiso 1 d .
H1 H -0.1394(42) 0.1765(23) 0.7589(12) 0.051 Uiso 1 calc R
C2 C 0.0404(40) 0.1922(21) 0.7194(11) 0.036(8) Uiso 1 d .
H2 H 0.1214(40) 0.1592(21) 0.7312(11) 0.043 Uiso 1 calc R
C3 C 0.0443(42) 0.2429(22) 0.6824(11) 0.039(8) Uiso 1 d .
H3 H 0.1296(42) 0.2487(22) 0.6657(11) 0.046 Uiso 1 calc R
C4 C -0.1058(42) 0.2843(24) 0.6745(12) 0.043(9) Uiso 1 d .
H4 H -0.1364(42) 0.3221(24) 0.6529(12) 0.052 Uiso 1 calc R
C5 C -0.1938(44) 0.2529(23) 0.7078(11) 0.042(9) Uiso 1 d .
H5 H -0.2977(44) 0.2655(23) 0.7112(11) 0.050 Uiso 1 calc R
Os1' Os 0.3732(2) 0.01381(9) 0.89310(4) 0.0329(3) Uani 1 d .
Os2' Os 0.67421(15) 0.09848(8) 0.91107(4) 0.0287(3) Uani 1 d .
Os3' Os 0.4648(2) 0.05215(9) 0.97111(4) 0.0320(3) Uani 1 d .
Ru' Ru 0.6123(3) -0.0923(2) 0.92921(9) 0.0297(6) Uani 1 d .
O11' O 0.3111(37) -0.0105(26) 0.8021(8) 0.080(10) Uani 1 d .
O12' O 0.1881(36) 0.1986(17) 0.9028(9) 0.063(8) Uani 1 d .
O13' O 0.1205(37) -0.1069(21) 0.9281(11) 0.081(10) Uani 1 d .
O14' O 0.4907(45) -0.1768(21) 0.8551(10) 0.083(11) Uani 1 d .
O21' O 0.8592(35) -0.0629(19) 0.8691(9) 0.069(9) Uani 1 d .
O22' O 0.9440(32) 0.1081(22) 0.9671(8) 0.061(8) Uani 1 d .
O23' O 0.5375(32) 0.2956(16) 0.9339(9) 0.057(8) Uani 1 d .
O24' O 0.8428(41) 0.1749(19) 0.8378(10) 0.076(9) Uani 1 d .
O31' O 0.6852(37) 0.0730(22) 1.0410(7) 0.068(9) Uani 1 d .
O32' O 0.2746(36) 0.2249(15) 0.9944(10) 0.067(9) Uani 1 d .
O33' O 0.2534(41) -0.0766(21) 1.0163(10) 0.089(12) Uani 1 d .
C11' C 0.3245(43) 0.0024(25) 0.8323(13) 0.044(9) Uiso 1 d .
C12' C 0.2503(52) 0.1290(30) 0.8997(14) 0.060(11) Uiso 1 d .
C13' C 0.2139(39) -0.0617(22) 0.9175(10) 0.033(8) Uiso 1 d .
C14' C 0.5028(49) -0.1209(29) 0.8805(14) 0.057(11) Uiso 1 d .
C21' C 0.7631(41) -0.0394(22) 0.8886(11) 0.035(8) Uiso 1 d .
C22' C 0.8392(37) 0.1047(21) 0.9473(10) 0.028(7) Uiso 1 d .
C23' C 0.5893(44) 0.2177(26) 0.9273(12) 0.046(10) Uiso 1 d .
C24' C 0.7865(48) 0.1449(28) 0.8681(13) 0.051(10) Uiso 1 d .
C31' C 0.5994(43) 0.0664(24) 1.0146(12) 0.042(9) Uiso 1 d .
C32' C 0.3503(42) 0.1588(24) 0.9851(11) 0.041(9) Uiso 1 d .
C33' C 0.3372(45) -0.0283(25) 0.9982(12) 0.047(10) Uiso 1 d .
C1' C 0.6402(53) -0.2466(29) 0.9367(14) 0.064(12) Uiso 1 d .
H1' H 0.6102(53) -0.2866(29) 0.9158(14) 0.077 Uiso 1 calc R
C2' C 0.5457(63) -0.2137(31) 0.9677(16) 0.075(14) Uiso 1 d .
H2' H 0.4427(63) -0.2296(31) 0.9704(16) 0.090 Uiso 1 calc R
C3' C 0.6213(45) -0.1573(25) 0.9925(12) 0.047(10) Uiso 1 d .
H3' H 0.5863(45) -0.1297(25) 1.0162(12) 0.057 Uiso 1 calc R
C4' C 0.7647(55) -0.1487(30) 0.9750(15) 0.067(12) Uiso 1 d .
H4' H 0.8390(55) -0.1065(30) 0.9843(15) 0.081 Uiso 1 calc R
C5' C 0.7876(52) -0.2092(28) 0.9422(14) 0.059(12) Uiso 1 d .
H5' H 0.8769(52) -0.2214(28) 0.9278(14) 0.071 Uiso 1 calc R

loop_
_atom_type_symbol
_atom_type_description
_atom_type_scat_dispersion_real
_atom_type_scat_dispersion_imag
_atom_type_scat_source
C C 0.0033 0.0016 'International Tables Vol C Tables 4.2.6.8 and 6.1.1.4'
H H 0.0000 0.0000 'International Tables Vol C Tables 4.2.6.8 and 6.1.1.4'
O O 0.0106 0.0060 'International Tables Vol C Tables 4.2.6.8 and 6.1.1.4'
Ru Ru -1.2594 0.8363 'International Tables Vol C Tables 4.2.6.8 and 6.1.1.4'
Os Os -1.2165 7.6030 'International Tables Vol C Tables 4.2.6.8 and 6.1.1.4'

loop_
_geom_angle_atom_site_label_1
_geom_angle_atom_site_label_2
_geom_angle_atom_site_label_3
_geom_angle
C14 Os1 C13 94.8(16)
C14 Os1 C12 98.4(18)
C13 Os1 C12 91.4(17)
C14 Os1 C11 82.2(15)
C13 Os1 C11 90.7(13)
C12 Os1 C11 177.8(17)
C14 Os1 Os3 171.8(13)
C13 Os1 Os3 91.4(10)
C12 Os1 Os3 76.0(14)
C11 Os1 Os3 103.2(10)
C14 Os1 Ru 125.1(12)
C13 Os1 Ru 94.9(9)
C12 Os1 Ru 135.1(14)
C11 Os1 Ru 43.8(10)
Os3 Os1 Ru 59.49(7)
C14 Os1 Os2 117.3(13)
C13 Os1 Os2 146.2(10)
C12 Os1 Os2 93.9(14)
C11 Os1 Os2 84.0(10)
Os3 Os1 Os2 57.89(5)
Ru Os1 Os2 58.82(7)
C22 Os2 C23 91.4(16)
C22 Os2 C21 94.3(16)
C23 Os2 C21 94.2(17)
C22 Os2 C24 91.2(14)
C23 Os2 C24 174.0(17)
C21 Os2 C24 80.2(15)
C22 Os2 Os3 88.7(11)
C23 Os2 Os3 81.6(13)
C21 Os2 Os3 174.9(11)
C24 Os2 Os3 103.9(10)
C22 Os2 Ru 96.6(10)
C23 Os2 Ru 139.8(13)
C21 Os2 Ru 124.3(12)
C24 Os2 Ru 45.2(10)
Os3 Os2 Ru 59.34(7)
C22 Os2 Os1 144.9(11)
C23 Os2 Os1 94.6(12)
C21 Os2 Os1 119.7(12)
C24 Os2 Os1 86.5(10)
Os3 Os2 Os1 58.17(5)
Ru Os2 Os1 58.12(6)
C33 Os3 C31 91.6(16)
C33 Os3 C32 92.8(15)
C31 Os3 C32 89.6(16)
C33 Os3 Ru 96.4(11)
C31 Os3 Ru 167.7(12)
C32 Os3 Ru 99.4(10)
C33 Os3 Os2 99.5(12)
C31 Os3 Os2 108.2(12)
C32 Os3 Os2 157.9(10)
Ru Os3 Os2 61.21(7)
C33 Os3 Os1 155.8(11)
C31 Os3 Os1 109.9(12)
C32 Os3 Os1 98.2(10)
Ru Os3 Os1 60.61(7)
Os2 Os3 Os1 63.94(5)
C11 Ru C24 81.1(16)
C11 Ru C5 148.4(14)
C24 Ru C5 101.0(14)
C11 Ru C3 89.1(14)
C24 Ru C3 112.4(14)
C5 Ru C3 60.7(13)
C11 Ru C4 112.8(14)
C24 Ru C4 86.7(14)
C5 Ru C4 36.9(13)
C3 Ru C4 37.8(13)
C11 Ru C1 136.6(15)
C24 Ru C1 136.3(14)
C5 Ru C1 35.8(12)
C3 Ru C1 59.7(13)
C4 Ru C1 61.2(13)
C11 Ru C2 101.9(14)
C24 Ru C2 147.9(13)
C5 Ru C2 60.0(13)
C3 Ru C2 36.7(12)
C4 Ru C2 62.4(13)
C1 Ru C2 35.1(13)
C11 Ru Os3 110.4(10)
C24 Ru Os3 110.0(11)
C5 Ru Os3 98.6(9)
C3 Ru Os3 135.5(9)
C4 Ru Os3 135.5(10)
C1 Ru Os3 80.3(9)
C2 Ru Os3 99.0(8)
C11 Ru Os1 50.7(10)
C24 Ru Os1 94.3(10)
C5 Ru Os1 157.2(9)
C3 Ru Os1 128.1(9)
C4 Ru Os1 162.9(9)
C1 Ru Os1 125.3(9)
C2 Ru Os1 112.6(8)
Os3 Ru Os1 59.90(6)
C11 Ru Os2 91.5(11)
C24 Ru Os2 51.2(11)
C5 Ru Os2 114.7(10)
C3 Ru Os2 163.2(9)
C4 Ru Os2 128.2(10)
C1 Ru Os2 127.3(10)
C2 Ru Os2 157.8(9)
Os3 Ru Os2 59.44(7)
Os1 Ru Os2 63.06(6)
O11 C11 Ru 138.4(27)
O11 C11 Os1 135.6(27)
Ru C11 Os1 85.4(14)
O12 C12 Os1 170.3(39)
O13 C13 Os1 177.2(33)
O14 C14 Os1 178.8(38)
O21 C21 Os2 173.9(40)
O22 C22 Os2 178.1(34)
O23 C23 Os2 170.1(40)
O24 C24 Ru 139.4(33)
O24 C24 Os2 136.9(33)
Ru C24 Os2 83.6(14)
O31 C31 Os3 176.7(38)
O32 C32 Os3 172.9(32)
O33 C33 Os3 176.0(35)
C2 C1 C5 109.3(35)
C2 C1 Ru 72.5(21)
C5 C1 Ru 69.6(21)
C1 C2 C3 106.9(33)
C1 C2 Ru 72.4(21)
C3 C2 Ru 70.1(20)
C2 C3 C4 109.5(33)
C2 C3 Ru 73.2(19)
C4 C3 Ru 72.0(19)
C5 C4 C3 102.8(32)
C5 C4 Ru 69.7(19)
C3 C4 Ru 70.2(18)
C1 C5 C4 111.3(33)
C1 C5 Ru 74.7(21)
C4 C5 Ru 73.4(20)
C13' Os1' C12' 90.7(16)
C13' Os1' C11' 102.7(14)
C12' Os1' C11' 93.5(16)
C13' Os1' C14' 88.7(14)
C12' Os1' C14' 175.0(18)
C11' Os1' C14' 81.7(16)
C13' Os1' Os3' 85.5(10)
C12' Os1' Os3' 83.8(13)
C11' Os1' Os3' 171.4(10)
C14' Os1' Os3' 101.1(12)
C13' Os1' Ru' 93.7(9)
C12' Os1' Ru' 142.4(13)
C11' Os1' Ru' 121.6(10)
C14' Os1' Ru' 42.6(12)
Os3' Os1' Ru' 59.46(7)
C13' Os1' Os2' 141.3(10)
C12' Os1' Os2' 97.6(13)
C11' Os1' Os2' 114.3(10)
C14' Os1' Os2' 85.9(11)
Os3' Os1' Os2' 58.23(5)
Ru' Os1' Os2' 57.92(6)
C24' Os2' C22' 94.1(16)
C24' Os2' C23' 96.6(17)
C22' Os2' C23' 94.3(15)
C24' Os2' C21' 82.0(15)
C22' Os2' C21' 89.4(13)
C23' Os2' C21' 176.2(15)
C24' Os2' Os3' 169.6(12)
C22' Os2' Os3' 93.1(10)
C23' Os2' Os3' 75.4(12)
C21' Os2' Os3' 105.5(9)
C24' Os2' Ru' 127.3(12)
C22' Os2' Ru' 93.1(9)
C23' Os2' Ru' 134.7(12)
C21' Os2' Ru' 45.9(9)
Os3' Os2' Ru' 59.66(7)
C24' Os2' Os1' 117.3(13)
C22' Os2' Os1' 146.4(10)
C23' Os2' Os1' 93.8(12)
C21' Os2' Os1' 83.7(9)
Os3' Os2' Os1' 57.70(5)
Ru' Os2' Os1' 59.00(6)
C33' Os3' C32' 92.7(16)
C33' Os3' C31' 93.9(17)
C32' Os3' C31' 93.3(15)
C33' Os3' Os1' 99.6(12)
C32' Os3' Os1' 103.7(11)
C31' Os3' Os1' 157.7(11)
C33' Os3' Ru' 94.5(11)
C32' Os3' Ru' 164.3(11)
C31' Os3' Ru' 100.1(11)
Os1' Os3' Ru' 61.40(7)
C33' Os3' Os2' 154.1(11)
C32' Os3' Os2' 110.1(11)
C31' Os3' Os2' 96.7(11)
Os1' Os3' Os2' 64.06(5)
Ru' Os3' Os2' 60.42(7)
C14' Ru' C21' 80.7(17)
C14' Ru' C4' 144.9(17)
C21' Ru' C4' 101.7(16)
C14' Ru' C1' 86.8(17)
C21' Ru' C1' 111.4(15)
C4' Ru' C1' 59.5(17)
C14' Ru' C2' 101.3(19)
C21' Ru' C2' 147.0(16)
C4' Ru' C2' 58.2(19)
C1' Ru' C2' 37.0(16)
C14' Ru' C5' 110.0(16)
C21' Ru' C5' 87.4(15)
C4' Ru' C5' 36.4(16)
C1' Ru' C5' 36.4(15)
C2' Ru' C5' 60.8(18)
C14' Ru' C3' 134.9(16)
C21' Ru' C3' 137.3(14)
C4' Ru' C3' 36.0(15)
C1' Ru' C3' 60.0(15)
C2' Ru' C3' 34.0(15)
C5' Ru' C3' 61.2(15)
C14' Ru' Os3' 110.2(13)
C21' Ru' Os3' 111.6(9)
C4' Ru' Os3' 101.4(12)
C1' Ru' Os3' 135.7(12)
C2' Ru' Os3' 98.7(13)
C5' Ru' Os3' 137.8(11)
C3' Ru' Os3' 81.1(10)
C14' Ru' Os2' 96.6(12)
C21' Ru' Os2' 51.7(9)
C4' Ru' Os2' 112.5(12)
C1' Ru' Os2' 161.4(12)
C2' Ru' Os2' 156.1(13)
C5' Ru' Os2' 126.8(11)
C3' Ru' Os2' 124.9(9)
Os3' Ru' Os2' 59.91(6)
C14' Ru' Os1' 52.2(12)
C21' Ru' Os1' 90.2(10)
C4' Ru' Os1' 160.2(12)
C1' Ru' Os1' 130.5(12)
C2' Ru' Os1' 117.3(14)
C5' Ru' Os1' 162.1(11)
C3' Ru' Os1' 128.6(10)
Os3' Ru' Os1' 59.14(7)
Os2' Ru' Os1' 63.08(6)
O11' C11' Os1' 172.3(38)
O12' C12' Os1' 175.4(40)
O13' C13' Os1' 174.0(34)
O14' C14' Ru' 143.3(37)
O14' C14' Os1' 131.5(36)
Ru' C14' Os1' 85.2(17)
O21' C21' Ru' 140.5(28)
O21' C21' Os2' 136.2(28)
Ru' C21' Os2' 82.4(13)
O22' C22' Os2' 176.0(29)
O23' C23' Os2' 173.9(35)
O24' C24' Os2' 172.0(37)
O31' C31' Os3' 178.0(34)
O32' C32' Os3' 178.2(31)
O33' C33' Os3' 177.3(33)
C2' C1' C5' 108.8(43)
C2' C1' Ru' 72.1(26)
C5' C1' Ru' 75.3(25)
C3' C2' C1' 111.4(47)
C3' C2' Ru' 76.6(27)
C1' C2' Ru' 70.9(28)
C2' C3' C4' 103.9(43)
C2' C3' Ru' 69.4(28)
C4' C3' Ru' 67.1(26)
C3' C4' C5' 113.8(43)
C3' C4' Ru' 76.9(27)
C5' C4' Ru' 76.2(28)
C4' C5' C1' 101.5(41)
C4' C5' Ru' 67.4(25)
C1' C5' Ru' 68.3(24)

loop_
_geom_bond_atom_site_label_1
_geom_bond_atom_site_label_2
_geom_bond_distance
Os1 C14 1.85(5)
Os1 C13 1.90(4)
Os1 C12 1.91(4)
Os1 C11 2.18(3)
Os1 Os3 2.784(2)
Os1 Ru 2.804(3)
Os1 Os2 2.943(2)
Os2 C22 1.92(4)
Os2 C23 1.94(4)
Os2 C21 1.96(4)
Os2 C24 2.22(4)
Os2 Os3 2.775(2)
Os2 Ru 2.824(3)
Os3 C33 1.87(4)
Os3 C31 1.89(4)
Os3 C32 1.90(4)
Os3 Ru 2.772(3)
Ru C11 1.95(4)
Ru C24 2.01(4)
Ru C5 2.21(3)
Ru C3 2.23(3)
Ru C4 2.26(3)
Ru C1 2.28(4)
Ru C2 2.28(3)
O11 C11 1.24(4)
O12 C12 1.17(4)
O13 C13 1.12(4)
O14 C14 1.15(5)
O21 C21 1.10(5)
O22 C22 1.11(4)
O23 C23 1.11(4)
O24 C24 1.16(4)
O31 C31 1.15(4)
O32 C32 1.10(4)
O33 C33 1.18(5)
C1 C2 1.37(5)
C1 C5 1.38(5)
C2 C3 1.42(5)
C3 C4 1.46(5)
C4 C5 1.42(5)
Os1' C13' 1.93(4)
Os1' C12' 1.95(4)
Os1' C11' 2.07(4)
Os1' C14' 2.24(4)
Os1' Os3' 2.765(2)
Os1' Ru' 2.828(3)
Os1' Os2' 2.942(2)
Os2' C24' 1.85(5)
Os2' C22' 1.88(3)
Os2' C23' 1.91(4)
Os2' C21' 2.21(3)
Os2' Os3' 2.781(2)
Os2' Ru' 2.795(3)
Os3' C33' 1.82(4)
Os3' C32' 1.86(4)
Os3' C31' 1.87(4)
Os3' Ru' 2.774(3)
Ru' C14' 1.92(5)
Ru' C21' 2.03(4)
Ru' C4' 2.17(5)
Ru' C1' 2.19(4)
Ru' C2' 2.21(5)
Ru' C5' 2.28(4)
Ru' C3' 2.29(4)
O11' C11' 1.03(4)
O12' C12' 1.12(5)
O13' C13' 1.09(4)
O14' C14' 1.16(5)
O21' C21' 1.11(4)
O22' C22' 1.13(4)
O23' C23' 1.20(4)
O24' C24' 1.20(5)
O31' C31' 1.16(4)
O32' C32' 1.18(4)
O33' C33' 1.16(4)
C1' C2' 1.40(6)
C1' C5' 1.40(6)
C2' C3' 1.32(6)
C3' C4' 1.38(6)
C4' C5' 1.40(6)
